data_4065193
loop_
_publ_author_name
'Matson, Ellen M.'
'Fanwick, Phillip E.'
'Bart, Suzanne C.'

_publ_section_title
;
 Formation of Trivalent U--C, U--N, and U--S Bonds and Their Reactivity
 toward Carbon Dioxide and Acetone
;
_journal_issue 21
_journal_name_full Organometallics
_journal_page_first 5753
_journal_paper_doi 10.1021/om200612h
_journal_volume 30
_journal_year 2011
_chemical_formula_moiety 'C33 H49 B2 N12 O1 U1'
_chemical_formula_sum 'C33 H49 B2 N12 O U'
_chemical_formula_weight 889.49
_space_group_IT_number 14
_symmetry_cell_setting monoclinic
_symmetry_space_group_name_Hall '-P 2ybc'
_symmetry_space_group_name_H-M 'P 1 21/c 1'
_atom_type_scat_source 'International Tables for Crystallography (Vol C)'
_cell_angle_alpha 90.00
_cell_angle_beta 94.874(3)
_cell_angle_gamma 90.00
_cell_formula_units_Z 8
_cell_length_a 16.0030(11)
_cell_length_b 12.8103(10)
_cell_length_c 42.958(2)
_cell_measurement_reflns_used 12850
_cell_measurement_temperature 150.0(2)
_cell_measurement_theta_max 60
_cell_measurement_theta_min 2
_cell_volume 8774.7(10)
_computing_cell_refinement 'DENZO/SCALEPACK (Otwinowski & Minor, 1996)'
_computing_data_collection 'CrystalClear(Rigaku, 2001)'
_computing_data_reduction 'DENZO/SCALEPACK (Otwinowski & Minor, 1996)'
_computing_molecular_graphics
;
    ORTEP (Johnson, 1976)
    PLATON (Spek, 2003)
;
_computing_publication_material 'SHELX97(Sheldrick, 2008) and local programs'
_computing_structure_refinement 'SHELX97 (Sheldrick, 2008)'
_computing_structure_solution
;
 PATTY (DIRDIF, Beurskins, 2008)
;
_diffrn_ambient_temperature 150.0(2)
_diffrn_measured_fraction_theta_full 0.9840
_diffrn_measured_fraction_theta_max 0.9840
_diffrn_measurement_details
;
Data were collected on a Rigaku Rapid which has a quarter 
chi circle and a 200 degree curved image plate at a fixed 
distance of 127.4mm.  Strategy was optimized using the 
CrystalClear software.  The completeness is the best 
that can be obtained with this geometry. The missing data are not cusp 
data but mostly high angle data.
Also the use of HKL2000/SCALEPACK lowers the number 
of observed data as inconsistent equivalents are removed 
from the data set and not included in the collected total
;
_diffrn_measurement_device_type Rigaku_Rapid_II
_diffrn_measurement_method \w
_diffrn_radiation_monochromator 'confocal optics'
_diffrn_radiation_type CU-K\a
_diffrn_radiation_wavelength 1.54184
_diffrn_reflns_av_R_equivalents 0.0820
_diffrn_reflns_av_sigmaI/netI 0.0341
_diffrn_reflns_limit_h_max 17
_diffrn_reflns_limit_h_min 0
_diffrn_reflns_limit_k_max 14
_diffrn_reflns_limit_k_min 0
_diffrn_reflns_limit_l_max 48
_diffrn_reflns_limit_l_min -48
_diffrn_reflns_number 90785
_diffrn_reflns_theta_full 60.0
_diffrn_reflns_theta_max 60.01
_diffrn_reflns_theta_min 2.06
_diffrn_standards_number 0
_exptl_absorpt_coefficient_mu 10.709
_exptl_absorpt_correction_T_max 0.8072
_exptl_absorpt_correction_T_min 0.7491
_exptl_absorpt_correction_type multi-scan
_exptl_absorpt_process_details 'SCALEPACK (Otwinowski & Minor, 1997)'
_exptl_crystal_colour brown
_exptl_crystal_density_diffrn 1.347
_exptl_crystal_density_method 'not measured'
_exptl_crystal_description plate
_exptl_crystal_F_000 3528
_exptl_crystal_size_max 0.20
_exptl_crystal_size_mid 0.16
_exptl_crystal_size_min 0.02
_platon_squeeze_details '                                                                       '
_refine_diff_density_max 4.74
_refine_diff_density_min -1.34
_refine_ls_d_res_high 0.89
_refine_ls_extinction_method none
_refine_ls_goodness_of_fit_ref 1.028
_refine_ls_hydrogen_treatment constr
_refine_ls_matrix_type full
_refine_ls_number_parameters 909
_refine_ls_number_reflns 12798
_refine_ls_number_restraints 6
_refine_ls_R_factor_all 0.076
_refine_ls_R_factor_gt 0.065
_refine_ls_shift/su_max 0.002
_refine_ls_structure_factor_coef Fsqd
_refine_ls_weighting_details 'w=1/[\s^2^(Fo^2^)+(0.1192P)^2^+57.5852P] where P=(Fo^2^+2Fc^2^)/3'
_refine_ls_weighting_scheme calc
_refine_ls_wR_factor_gt 0.177
_refine_ls_wR_factor_ref 0.185
_reflns_number_gt 10824
_reflns_number_total 12798
_reflns_threshold_expression >2.0\s(I)
_cod_data_source_file om200612h_si_004.cif
_cod_data_source_block EMM18
_cod_depositor_comments
;
The following automatic conversions were performed:

'_refine_ls_weighting_scheme' value 'calc ' changed to 'calc'
according to /home/saulius/struct/CIF-dictionaries/cif_core.dic
dictionary named 'cif_core.dic' version 2.4.1 from 2010-06-29.

Automatic conversion script
Id: cif_fix_values 1715 2011-07-08 13:25:40Z adriana 

The following automatic conversions were performed:

data name '_iucr_refine_instruction_details' was replaced with
'_iucr_refine_instructions_details' as specified in the replacement
file 'data/replacement-values/replacement_tags.lst'.

Automatic conversion script
Id: cif_correct_tags 9268 2022-04-12 08:56:07Z antanas 
;
_cod_original_formula_sum 'C33 H49 B2 N12 O1 U1'
_cod_database_code 4065193

loop_
_symmetry_equiv_pos_as_xyz
'x, y, z'
'-x, y+1/2, -z+1/2'
'-x, -y, -z'
'x, -y-1/2, z-1/2'

loop_
_atom_site_label
_atom_site_fract_x
_atom_site_fract_y
_atom_site_fract_z
_atom_site_U_iso_or_equiv
_atom_site_adp_type
_atom_site_occupancy
_atom_site_symmetry_multiplicity
_atom_site_calc_flag
_atom_site_refinement_flags
U1 0.42583(2) 1.00707(3) 0.369849(8) 0.04762(15) Uani 1 1 d .
U2 0.92826(2) 0.55198(3) 0.360532(8) 0.04796(15) Uani 1 1 d .
O140 0.4685(7) 1.1458(7) 0.3968(2) 0.085(3) Uani 1 1 d .
O240 0.9868(6) 0.3993(6) 0.3739(2) 0.075(2) Uani 1 1 d .
N111 0.4831(6) 0.9231(7) 0.4249(2) 0.052(2) Uani 1 1 d .
N112 0.4460(6) 0.8342(7) 0.43477(19) 0.051(2) Uani 1 1 d .
N121 0.4594(6) 0.8043(7) 0.36246(19) 0.050(2) Uani 1 1 d .
N122 0.4255(6) 0.7319(7) 0.38344(19) 0.055(2) Uani 1 1 d .
N131 0.2967(6) 0.9149(7) 0.3873(2) 0.050(2) Uani 1 1 d .
N132 0.3016(5) 0.8247(7) 0.4053(2) 0.051(2) Uani 1 1 d .
N161 0.3611(5) 0.9557(7) 0.3122(2) 0.051(2) Uani 1 1 d .
N162 0.3847(5) 1.0099(7) 0.2864(2) 0.050(2) Uani 1 1 d .
N171 0.5437(6) 1.0389(7) 0.3346(2) 0.056(2) Uani 1 1 d .
N172 0.5328(6) 1.0786(7) 0.3054(2) 0.056(2) Uani 1 1 d .
N181 0.3679(6) 1.1736(7) 0.3370(2) 0.056(2) Uani 1 1 d .
N182 0.4019(6) 1.1940(7) 0.3088(2) 0.053(2) Uani 1 1 d .
N211 0.9897(6) 0.5829(7) 0.4190(2) 0.056(2) Uani 1 1 d .
N212 0.9500(5) 0.6602(8) 0.43617(19) 0.052(2) Uani 1 1 d .
N221 0.9551(5) 0.7561(7) 0.37035(19) 0.051(2) Uani 1 1 d .
N222 0.9227(5) 0.8020(7) 0.3950(2) 0.049(2) Uani 1 1 d .
N231 0.8028(5) 0.6883(7) 0.4101(2) 0.052(2) Uani 1 1 d .
N232 0.7956(6) 0.6165(7) 0.38509(19) 0.051(2) Uani 1 1 d .
N261 0.8569(6) 0.6404(7) 0.3076(2) 0.050(2) Uani 1 1 d .
N262 0.8748(5) 0.5984(8) 0.27914(19) 0.052(2) Uani 1 1 d .
N271 0.8622(6) 0.4115(7) 0.3208(2) 0.057(2) Uani 1 1 d .
N272 0.8920(6) 0.4070(7) 0.2919(2) 0.052(2) Uani 1 1 d .
N281 1.0386(6) 0.5511(7) 0.32006(19) 0.053(2) Uani 1 1 d .
N282 1.0215(5) 0.5232(7) 0.2898(2) 0.050(2) Uani 1 1 d .
C113 0.4737(8) 0.8158(9) 0.4654(3) 0.059(3) Uani 1 1 d .
C114 0.4414(10) 0.7217(13) 0.4828(3) 0.091(5) Uani 1 1 d .
C115 0.5250(8) 0.8950(10) 0.4756(3) 0.065(3) Uani 1 1 d .
C116 0.5330(7) 0.9573(10) 0.4505(3) 0.058(3) Uani 1 1 d .
C117 0.5864(9) 1.0548(11) 0.4495(3) 0.077(4) Uani 1 1 d .
C123 0.4312(8) 0.6339(10) 0.3730(3) 0.062(3) Uani 1 1 d .
C124 0.4064(10) 0.5419(10) 0.3896(3) 0.079(4) Uani 1 1 d .
C125 0.4680(8) 0.6415(11) 0.3446(3) 0.067(3) Uani 1 1 d .
C126 0.4839(6) 0.7467(9) 0.3391(2) 0.050(3) Uani 1 1 d .
C127 0.5216(8) 0.7904(11) 0.3119(3) 0.067(3) Uani 1 1 d .
C133 0.2260(8) 0.7990(10) 0.4131(3) 0.061(3) Uani 1 1 d .
C134 0.2071(9) 0.7077(11) 0.4329(3) 0.076(4) Uani 1 1 d .
C135 0.1689(7) 0.8676(9) 0.3993(3) 0.058(3) Uani 1 1 d .
C136 0.2144(8) 0.9363(9) 0.3834(3) 0.059(3) Uani 1 1 d .
C137 0.1828(8) 1.0280(10) 0.3638(3) 0.069(3) Uani 1 1 d .
C141 0.5018(10) 1.2436(14) 0.4041(4) 0.093(5) Uani 1 1 d .
C142 0.5611(12) 1.290(2) 0.3839(6) 0.160(10) Uani 1 1 d .
C143 0.4773(13) 1.2926(13) 0.4287(4) 0.113(7) Uani 1 1 d .
C163 0.3517(7) 0.9667(9) 0.2598(2) 0.051(3) Uani 1 1 d .
C164 0.3057(8) 0.8850(9) 0.2680(3) 0.057(3) Uani 1 1 d .
C165 0.3136(7) 0.8780(8) 0.3001(3) 0.052(3) Uani 1 1 d .
C166 0.3617(8) 1.0058(10) 0.2277(3) 0.065(3) Uani 1 1 d .
C167 0.2744(7) 0.7968(9) 0.3196(3) 0.056(3) Uani 1 1 d .
C173 0.6052(7) 1.0891(10) 0.2930(3) 0.061(3) Uani 1 1 d .
C174 0.6166(8) 1.1331(11) 0.2608(3) 0.077(4) Uani 1 1 d .
C175 0.6671(7) 1.0524(9) 0.3149(3) 0.061(3) Uani 1 1 d .
C176 0.6244(7) 1.0218(9) 0.3406(3) 0.055(3) Uani 1 1 d .
C177 0.6591(9) 0.9756(13) 0.3708(3) 0.080(4) Uani 1 1 d .
C183 0.3880(8) 1.2955(9) 0.3013(3) 0.061(3) Uani 1 1 d .
C184 0.4187(10) 1.3410(11) 0.2718(3) 0.084(4) Uani 1 1 d .
C185 0.3457(8) 1.3384(10) 0.3238(3) 0.067(3) Uani 1 1 d .
C186 0.3336(7) 1.2629(10) 0.3462(3) 0.062(3) Uani 1 1 d .
C187 0.2925(8) 1.2709(11) 0.3753(3) 0.075(4) Uani 1 1 d .
C213 0.9780(8) 0.6526(12) 0.4671(3) 0.070(4) Uani 1 1 d .
C214 0.9449(9) 0.7193(13) 0.4921(3) 0.083(4) Uani 1 1 d .
C215 1.0363(8) 0.5701(10) 0.4689(3) 0.062(3) Uani 1 1 d .
C216 1.0417(8) 0.5331(10) 0.4399(3) 0.060(3) Uani 1 1 d .
C217 1.1005(9) 0.4472(11) 0.4312(3) 0.076(4) Uani 1 1 d U
C223 0.9238(7) 0.9071(9) 0.3915(3) 0.054(3) Uani 1 1 d .
C224 0.8922(10) 0.9819(11) 0.4156(4) 0.083(4) Uani 1 1 d .
C225 0.9589(7) 0.9294(9) 0.3644(3) 0.056(3) Uani 1 1 d .
C226 0.9759(7) 0.8339(10) 0.3520(2) 0.055(3) Uani 1 1 d .
C227 1.0192(8) 0.8144(9) 0.3222(3) 0.061(3) Uani 1 1 d .
C233 0.7146(7) 0.6005(9) 0.3779(2) 0.051(3) Uani 1 1 d .
C234 0.6671(8) 0.6598(11) 0.3972(3) 0.067(3) Uani 1 1 d .
C235 0.7240(8) 0.7148(11) 0.4176(3) 0.069(3) Uani 1 1 d .
C236 0.6833(8) 0.5334(13) 0.3508(3) 0.077(4) Uani 1 1 d .
C237 0.7052(9) 0.7898(13) 0.4414(3) 0.086(4) Uani 1 1 d .
C241 1.0150(8) 0.3041(11) 0.3697(3) 0.071(3) Uani 1 1 d .
C242 1.0598(9) 0.2877(11) 0.3414(3) 0.080(4) Uani 1 1 d .
C243 1.0050(9) 0.2272(10) 0.3902(3) 0.076(4) Uani 1 1 d .
C263 0.8334(7) 0.6548(9) 0.2559(2) 0.052(3) Uani 1 1 d .
C264 0.8357(8) 0.6300(11) 0.2218(2) 0.068(3) Uani 1 1 d .
C265 0.7910(7) 0.7311(9) 0.2690(3) 0.056(3) Uani 1 1 d .
C266 0.8076(7) 0.7214(8) 0.3013(3) 0.051(3) Uani 1 1 d .
C267 0.7730(7) 0.7885(10) 0.3267(3) 0.065(3) Uani 1 1 d .
C273 0.8806(7) 0.3073(8) 0.2800(2) 0.050(3) Uani 1 1 d .
C274 0.9116(9) 0.2784(9) 0.2497(3) 0.072(4) Uani 1 1 d .
C275 0.8435(7) 0.2510(9) 0.3020(3) 0.061(3) Uani 1 1 d .
C276 0.8323(7) 0.3187(9) 0.3263(3) 0.058(3) Uani 1 1 d .
C277 0.7968(11) 0.2902(13) 0.3574(4) 0.097(5) Uani 1 1 d .
C283 1.0932(7) 0.5105(8) 0.2765(3) 0.052(3) Uani 1 1 d .
C284 1.0965(8) 0.4846(10) 0.2426(3) 0.060(3) Uani 1 1 d .
C285 1.1581(7) 0.5357(10) 0.2981(3) 0.057(3) Uani 1 1 d .
C286 1.1218(7) 0.5580(8) 0.3255(3) 0.049(3) Uani 1 1 d .
C287 1.1613(8) 0.5886(10) 0.3572(3) 0.064(3) Uani 1 1 d .
B11 0.3848(8) 0.7691(10) 0.4130(3) 0.051(3) Uani 1 1 d .
B12 0.4423(9) 1.1102(10) 0.2901(3) 0.058(3) Uani 1 1 d .
B21 0.8846(8) 0.7406(11) 0.4220(3) 0.053(3) Uani 1 1 d .
B22 0.9304(8) 0.5021(9) 0.2757(3) 0.050(3) Uani 1 1 d .
H11 0.3720 0.7048 0.4249 0.061 Uiso 1 1 calc R
H12 0.4488 1.1387 0.2688 0.069 Uiso 1 1 calc R
H21 0.8726 0.7915 0.4387 0.064 Uiso 1 1 calc R
H22 0.9318 0.4862 0.2530 0.060 Uiso 1 1 calc R
H115 0.5503 0.9048 0.4962 0.078 Uiso 1 1 calc R
H11A 0.4503 0.6579 0.4710 0.136 Uiso 1 1 calc R
H11B 0.3813 0.7304 0.4850 0.136 Uiso 1 1 calc R
H11C 0.4717 0.7166 0.5035 0.136 Uiso 1 1 calc R
H11D 0.6024 1.0653 0.4282 0.115 Uiso 1 1 calc R
H11E 0.6371 1.0467 0.4638 0.115 Uiso 1 1 calc R
H11F 0.5544 1.1153 0.4558 0.115 Uiso 1 1 calc R
H125 0.4800 0.5849 0.3314 0.080 Uiso 1 1 calc R
H12A 0.4416 0.5352 0.4092 0.118 Uiso 1 1 calc R
H12B 0.4132 0.4799 0.3767 0.118 Uiso 1 1 calc R
H12C 0.3475 0.5485 0.3940 0.118 Uiso 1 1 calc R
H12D 0.4801 0.8335 0.2998 0.100 Uiso 1 1 calc R
H12E 0.5396 0.7334 0.2988 0.100 Uiso 1 1 calc R
H12F 0.5701 0.8333 0.3190 0.100 Uiso 1 1 calc R
H135 0.1099 0.8675 0.4005 0.070 Uiso 1 1 calc R
H13A 0.2372 0.6462 0.4261 0.114 Uiso 1 1 calc R
H13B 0.1467 0.6939 0.4308 0.114 Uiso 1 1 calc R
H13C 0.2252 0.7229 0.4548 0.114 Uiso 1 1 calc R
H13D 0.2294 1.0588 0.3535 0.103 Uiso 1 1 calc R
H13E 0.1593 1.0804 0.3772 0.103 Uiso 1 1 calc R
H13F 0.1393 1.0045 0.3479 0.103 Uiso 1 1 calc R
H14A 0.5890 1.3497 0.3945 0.240 Uiso 1 1 calc R
H14B 0.5309 1.3128 0.3643 0.240 Uiso 1 1 calc R
H14C 0.6032 1.2375 0.3794 0.240 Uiso 1 1 calc R
H14D 0.4376 1.2608 0.4410 0.135 Uiso 1 1 calc R
H14E 0.4993 1.3596 0.4342 0.135 Uiso 1 1 calc R
H164 0.2734 0.8401 0.2541 0.069 Uiso 1 1 calc R
H16A 0.3325 1.0727 0.2246 0.097 Uiso 1 1 calc R
H16B 0.3378 0.9551 0.2124 0.097 Uiso 1 1 calc R
H16C 0.4215 1.0154 0.2251 0.097 Uiso 1 1 calc R
H16D 0.3179 0.7490 0.3285 0.085 Uiso 1 1 calc R
H16E 0.2324 0.7575 0.3064 0.085 Uiso 1 1 calc R
H16F 0.2475 0.8310 0.3365 0.085 Uiso 1 1 calc R
H175 0.7257 1.0489 0.3128 0.074 Uiso 1 1 calc R
H17A 0.5806 1.0950 0.2451 0.115 Uiso 1 1 calc R
H17B 0.6753 1.1255 0.2564 0.115 Uiso 1 1 calc R
H17C 0.6013 1.2072 0.2603 0.115 Uiso 1 1 calc R
H17D 0.6820 1.0312 0.3847 0.120 Uiso 1 1 calc R
H17E 0.7038 0.9260 0.3670 0.120 Uiso 1 1 calc R
H17F 0.6144 0.9391 0.3807 0.120 Uiso 1 1 calc R
H185 0.3271 1.4088 0.3243 0.081 Uiso 1 1 calc R
H18A 0.3981 1.4127 0.2690 0.126 Uiso 1 1 calc R
H18B 0.3977 1.2986 0.2538 0.126 Uiso 1 1 calc R
H18C 0.4802 1.3410 0.2735 0.126 Uiso 1 1 calc R
H18D 0.2336 1.2907 0.3705 0.112 Uiso 1 1 calc R
H18E 0.3210 1.3239 0.3888 0.112 Uiso 1 1 calc R
H18F 0.2954 1.2033 0.3860 0.112 Uiso 1 1 calc R
H215 1.0666 0.5449 0.4874 0.074 Uiso 1 1 calc R
H21A 0.9613 0.7921 0.4891 0.124 Uiso 1 1 calc R
H21B 0.9681 0.6950 0.5127 0.124 Uiso 1 1 calc R
H21C 0.8836 0.7143 0.4908 0.124 Uiso 1 1 calc R
H21D 1.0718 0.4025 0.4152 0.114 Uiso 1 1 calc R
H21E 1.1174 0.4052 0.4498 0.114 Uiso 1 1 calc R
H21F 1.1503 0.4781 0.4232 0.114 Uiso 1 1 calc R
H225 0.9691 0.9963 0.3560 0.068 Uiso 1 1 calc R
H22A 0.8379 0.9576 0.4217 0.124 Uiso 1 1 calc R
H22B 0.8858 1.0519 0.4065 0.124 Uiso 1 1 calc R
H22C 0.9326 0.9843 0.4340 0.124 Uiso 1 1 calc R
H22D 1.0716 0.7762 0.3274 0.091 Uiso 1 1 calc R
H22E 1.0315 0.8813 0.3126 0.091 Uiso 1 1 calc R
H22F 0.9822 0.7731 0.3076 0.091 Uiso 1 1 calc R
H234 0.6076 0.6624 0.3966 0.080 Uiso 1 1 calc R
H23A 0.7295 0.5182 0.3379 0.116 Uiso 1 1 calc R
H23B 0.6386 0.5701 0.3382 0.116 Uiso 1 1 calc R
H23C 0.6614 0.4678 0.3586 0.116 Uiso 1 1 calc R
H23D 0.7546 0.7985 0.4563 0.129 Uiso 1 1 calc R
H23E 0.6581 0.7643 0.4524 0.129 Uiso 1 1 calc R
H23F 0.6904 0.8570 0.4316 0.129 Uiso 1 1 calc R
H24A 1.0252 0.3137 0.3231 0.120 Uiso 1 1 calc R
H24B 1.0705 0.2130 0.3388 0.120 Uiso 1 1 calc R
H24C 1.1132 0.3255 0.3435 0.120 Uiso 1 1 calc R
H24D 0.9769 0.2406 0.4084 0.092 Uiso 1 1 calc R
H24E 1.0260 0.1593 0.3865 0.092 Uiso 1 1 calc R
H265 0.7563 0.7821 0.2584 0.067 Uiso 1 1 calc R
H26A 0.8940 0.6299 0.2164 0.103 Uiso 1 1 calc R
H26B 0.8038 0.6827 0.2093 0.103 Uiso 1 1 calc R
H26C 0.8109 0.5610 0.2175 0.103 Uiso 1 1 calc R
H26D 0.7907 0.7591 0.3472 0.097 Uiso 1 1 calc R
H26E 0.7116 0.7896 0.3237 0.097 Uiso 1 1 calc R
H26F 0.7946 0.8598 0.3254 0.097 Uiso 1 1 calc R
H275 0.8283 0.1793 0.3008 0.073 Uiso 1 1 calc R
H27A 0.9730 0.2797 0.2516 0.108 Uiso 1 1 calc R
H27B 0.8902 0.3283 0.2337 0.108 Uiso 1 1 calc R
H27C 0.8920 0.2081 0.2439 0.108 Uiso 1 1 calc R
H27D 0.8255 0.2280 0.3662 0.145 Uiso 1 1 calc R
H27E 0.7366 0.2760 0.3537 0.145 Uiso 1 1 calc R
H27F 0.8057 0.3485 0.3721 0.145 Uiso 1 1 calc R
H285 1.2161 0.5375 0.2949 0.069 Uiso 1 1 calc R
H28A 1.0774 0.4126 0.2388 0.090 Uiso 1 1 calc R
H28B 1.1542 0.4917 0.2369 0.090 Uiso 1 1 calc R
H28C 1.0600 0.5324 0.2299 0.090 Uiso 1 1 calc R
H28D 1.1857 0.6585 0.3561 0.095 Uiso 1 1 calc R
H28E 1.2055 0.5385 0.3639 0.095 Uiso 1 1 calc R
H28F 1.1186 0.5887 0.3722 0.095 Uiso 1 1 calc R

loop_
_atom_site_aniso_label
_atom_site_aniso_U_11
_atom_site_aniso_U_22
_atom_site_aniso_U_33
_atom_site_aniso_U_12
_atom_site_aniso_U_13
_atom_site_aniso_U_23
U1 0.0502(3) 0.0436(2) 0.0487(2) -0.00391(16) 0.00191(16) -0.00089(14)
U2 0.0525(3) 0.0439(2) 0.0474(2) 0.00276(16) 0.00418(16) -0.00001(14)
O140 0.114(8) 0.053(5) 0.081(6) 0.008(5) -0.024(5) -0.009(4)
O240 0.079(6) 0.047(5) 0.094(6) 0.026(4) -0.010(5) 0.006(4)
N111 0.066(6) 0.034(5) 0.054(5) 0.012(4) -0.005(4) -0.008(4)
N112 0.062(6) 0.039(5) 0.050(5) -0.002(4) -0.007(4) 0.003(4)
N121 0.052(5) 0.046(5) 0.052(5) -0.008(4) 0.005(4) -0.007(4)
N122 0.074(6) 0.040(5) 0.048(5) 0.002(5) -0.009(4) 0.002(4)
N131 0.054(6) 0.041(5) 0.056(5) 0.006(4) 0.008(4) 0.001(4)
N132 0.049(5) 0.050(5) 0.053(5) -0.004(4) 0.005(4) -0.002(4)
N161 0.044(5) 0.058(6) 0.049(5) -0.012(4) -0.002(4) 0.013(4)
N162 0.038(5) 0.055(6) 0.052(5) 0.007(4) -0.013(4) 0.000(4)
N171 0.062(6) 0.051(6) 0.056(5) -0.002(5) 0.009(4) 0.011(4)
N172 0.053(6) 0.052(6) 0.062(6) -0.001(4) 0.002(4) 0.006(4)
N181 0.058(6) 0.046(5) 0.062(5) 0.002(5) -0.004(4) -0.008(4)
N182 0.052(5) 0.044(5) 0.060(5) -0.002(4) -0.004(4) 0.001(4)
N211 0.053(6) 0.047(5) 0.066(6) -0.005(4) 0.000(4) 0.002(4)
N212 0.039(5) 0.062(6) 0.053(5) -0.005(4) 0.000(4) 0.001(4)
N221 0.048(5) 0.054(6) 0.051(5) -0.001(4) 0.002(4) 0.001(4)
N222 0.045(5) 0.042(5) 0.059(5) 0.003(4) 0.001(4) -0.006(4)
N231 0.046(5) 0.055(6) 0.057(5) 0.003(4) 0.011(4) 0.001(4)
N232 0.051(5) 0.052(6) 0.051(5) 0.005(4) 0.007(4) 0.000(4)
N261 0.053(5) 0.044(5) 0.054(5) 0.001(4) 0.002(4) -0.005(4)
N262 0.036(5) 0.070(6) 0.049(5) 0.003(4) -0.007(4) 0.005(4)
N271 0.074(6) 0.044(5) 0.055(5) -0.005(5) 0.012(5) 0.005(4)
N272 0.054(5) 0.051(6) 0.050(5) 0.000(4) 0.004(4) -0.003(4)
N281 0.069(6) 0.043(5) 0.046(5) 0.003(4) -0.003(4) -0.003(4)
N282 0.041(5) 0.048(5) 0.062(6) -0.003(4) 0.007(4) -0.003(4)
C113 0.074(8) 0.050(7) 0.052(6) 0.003(6) 0.003(5) -0.001(5)
C114 0.120(12) 0.106(12) 0.043(6) -0.028(10) -0.008(7) 0.026(7)
C115 0.076(8) 0.076(9) 0.042(6) 0.007(7) 0.000(5) -0.007(6)
C116 0.047(6) 0.066(8) 0.060(7) 0.019(6) 0.000(5) -0.015(6)
C117 0.084(10) 0.065(9) 0.075(8) -0.005(7) -0.025(7) -0.013(6)
C123 0.075(8) 0.047(7) 0.063(7) -0.002(6) -0.010(6) 0.002(5)
C124 0.102(11) 0.056(8) 0.077(9) 0.005(8) 0.002(8) 0.006(7)
C125 0.066(8) 0.066(9) 0.067(7) 0.025(7) -0.005(6) -0.024(6)
C126 0.038(6) 0.048(7) 0.062(6) -0.002(5) -0.001(5) -0.006(5)
C127 0.062(8) 0.074(9) 0.064(7) -0.003(7) 0.007(6) -0.018(6)
C133 0.063(8) 0.066(8) 0.053(6) -0.016(6) 0.002(5) 0.000(6)
C134 0.088(10) 0.076(9) 0.067(7) -0.015(8) 0.025(7) 0.024(7)
C135 0.046(6) 0.056(7) 0.075(7) -0.007(6) 0.013(5) -0.007(6)
C136 0.065(8) 0.046(7) 0.062(7) -0.004(6) -0.006(6) 0.001(5)
C137 0.045(7) 0.061(8) 0.101(10) 0.004(6) 0.012(6) 0.011(7)
C141 0.091(11) 0.084(11) 0.098(11) -0.013(9) -0.028(9) 0.023(9)
C142 0.100(14) 0.16(2) 0.22(3) -0.006(14) 0.031(16) 0.09(2)
C143 0.176(18) 0.063(10) 0.091(11) 0.027(11) -0.040(11) -0.021(8)
C163 0.060(7) 0.041(6) 0.052(6) 0.003(5) -0.001(5) -0.002(5)
C164 0.068(7) 0.046(7) 0.055(6) 0.005(6) -0.006(5) -0.013(5)
C165 0.046(6) 0.041(6) 0.066(7) 0.002(5) -0.005(5) -0.006(5)
C166 0.071(8) 0.066(8) 0.057(7) -0.004(6) 0.011(6) 0.000(5)
C167 0.057(7) 0.049(7) 0.064(6) -0.018(5) 0.008(5) -0.001(5)
C173 0.052(7) 0.056(7) 0.077(8) -0.002(6) 0.023(6) 0.002(6)
C174 0.070(8) 0.069(9) 0.097(9) 0.009(7) 0.033(7) 0.026(7)
C175 0.037(6) 0.052(7) 0.095(9) -0.014(5) 0.008(6) 0.015(6)
C176 0.036(6) 0.052(7) 0.078(8) 0.001(5) 0.005(5) 0.003(6)
C177 0.067(9) 0.109(12) 0.062(8) 0.009(8) -0.003(6) 0.005(8)
C183 0.076(8) 0.035(6) 0.070(7) -0.006(6) -0.008(6) 0.007(5)
C184 0.101(11) 0.057(8) 0.093(10) 0.004(8) -0.004(8) 0.018(7)
C185 0.063(8) 0.053(7) 0.083(8) 0.016(6) -0.011(6) -0.011(7)
C186 0.058(7) 0.051(7) 0.074(8) 0.004(6) -0.005(6) -0.012(6)
C187 0.073(9) 0.060(8) 0.092(9) -0.007(7) 0.011(7) -0.023(7)
C213 0.066(8) 0.097(10) 0.046(6) -0.022(8) 0.000(5) 0.002(6)
C214 0.090(10) 0.119(12) 0.039(6) -0.009(9) -0.001(6) -0.007(7)
C215 0.060(8) 0.065(8) 0.059(7) -0.011(6) -0.010(6) 0.015(6)
C216 0.060(7) 0.062(7) 0.057(7) -0.008(6) -0.003(6) 0.014(6)
C217 0.080(5) 0.074(5) 0.073(5) 0.005(4) 0.001(4) 0.007(4)
C223 0.055(7) 0.038(6) 0.068(7) 0.004(5) 0.005(5) -0.007(5)
C224 0.097(11) 0.063(9) 0.090(10) 0.008(8) 0.021(8) -0.008(7)
C225 0.063(7) 0.042(6) 0.064(7) 0.019(6) 0.001(6) 0.002(5)
C226 0.049(6) 0.060(7) 0.054(6) 0.001(6) 0.001(5) -0.002(5)
C227 0.073(8) 0.047(7) 0.064(7) -0.008(6) 0.016(6) 0.007(5)
C233 0.046(6) 0.055(7) 0.053(6) -0.002(5) 0.005(5) 0.000(5)
C234 0.046(7) 0.095(10) 0.062(7) 0.007(7) 0.018(5) 0.001(7)
C235 0.070(8) 0.078(9) 0.059(7) 0.014(7) 0.013(6) 0.010(6)
C236 0.051(8) 0.096(11) 0.083(9) 0.007(7) -0.003(6) -0.006(8)
C237 0.076(9) 0.094(11) 0.093(10) 0.012(8) 0.034(8) -0.013(8)
C241 0.068(8) 0.063(9) 0.080(8) 0.004(7) -0.004(7) 0.004(7)
C242 0.087(10) 0.058(8) 0.092(10) 0.020(7) -0.009(8) -0.002(7)
C243 0.096(10) 0.048(8) 0.086(9) 0.011(7) 0.018(8) 0.004(7)
C263 0.046(6) 0.050(7) 0.060(6) -0.005(5) 0.001(5) 0.012(5)
C264 0.077(8) 0.076(9) 0.049(6) -0.010(7) -0.013(6) 0.007(6)
C265 0.044(6) 0.056(7) 0.064(7) -0.002(5) -0.010(5) 0.012(5)
C266 0.050(6) 0.034(6) 0.069(7) 0.004(5) -0.001(5) -0.004(5)
C267 0.054(7) 0.060(8) 0.078(8) 0.019(6) -0.006(6) -0.004(6)
C273 0.051(6) 0.039(6) 0.062(6) 0.001(5) 0.006(5) 0.002(5)
C274 0.105(10) 0.035(6) 0.078(8) -0.016(7) 0.016(7) -0.015(6)
C275 0.069(8) 0.042(6) 0.071(7) -0.007(6) -0.001(6) -0.006(6)
C276 0.060(7) 0.056(7) 0.058(6) -0.015(6) 0.011(5) 0.004(5)
C277 0.120(13) 0.086(11) 0.090(10) -0.010(10) 0.036(9) 0.020(9)
C283 0.053(7) 0.036(6) 0.068(7) -0.008(5) 0.010(6) 0.004(5)
C284 0.056(7) 0.058(7) 0.069(7) -0.008(6) 0.020(6) -0.003(6)
C285 0.036(6) 0.067(8) 0.071(7) 0.009(5) 0.011(5) 0.005(6)
C286 0.041(6) 0.042(6) 0.063(6) 0.002(5) -0.001(5) 0.007(5)
C287 0.058(7) 0.056(7) 0.076(8) -0.001(6) -0.002(6) 0.010(6)
B11 0.057(8) 0.045(7) 0.051(7) 0.006(6) 0.005(6) 0.000(5)
B12 0.077(9) 0.041(7) 0.053(7) -0.006(7) 0.001(6) 0.001(6)
B21 0.058(8) 0.052(8) 0.051(7) 0.006(6) 0.007(6) -0.006(6)
B22 0.057(8) 0.042(7) 0.052(7) 0.004(6) 0.011(6) -0.002(5)

loop_
_atom_type_symbol
_atom_type_radius_bond
U 1.42
I 1.33
O 0.73
N 0.75
C 0.77
B 0.82
H 0.32

loop_
_geom_angle_atom_site_label_1
_geom_angle_atom_site_label_2
_geom_angle_atom_site_label_3
_geom_angle
O140 U1 N131 116.3(4)
O140 U1 N171 88.3(4)
N131 U1 N171 155.3(3)
O140 U1 N121 142.3(3)
N131 U1 N121 76.2(3)
N171 U1 N121 85.3(3)
O140 U1 N181 73.2(3)
N131 U1 N181 105.7(3)
N171 U1 N181 78.5(3)
N121 U1 N181 140.7(3)
O140 U1 N161 139.7(3)
N131 U1 N161 84.2(3)
N171 U1 N161 74.8(3)
N121 U1 N161 73.7(3)
N181 U1 N161 67.7(3)
O140 U1 N111 78.1(3)
N131 U1 N111 77.3(3)
N171 U1 N111 111.9(3)
N121 U1 N111 70.1(3)
N181 U1 N111 149.2(3)
N161 U1 N111 142.2(3)
O240 U2 N281 82.7(3)
O240 U2 N232 121.2(3)
N281 U2 N232 155.3(3)
O240 U2 N271 72.8(3)
N281 U2 N271 79.7(3)
N232 U2 N271 100.6(3)
O240 U2 N211 76.8(3)
N281 U2 N211 114.8(3)
N232 U2 N211 79.4(3)
N271 U2 N211 144.2(3)
O240 U2 N221 139.4(3)
N281 U2 N221 90.0(3)
N232 U2 N221 75.5(3)
N271 U2 N221 144.9(3)
N211 U2 N221 70.3(3)
O240 U2 N261 136.4(3)
N281 U2 N261 72.5(3)
N232 U2 N261 84.7(3)
N271 U2 N261 68.0(3)
N211 U2 N261 146.2(3)
N221 U2 N261 76.9(3)
C141 O140 U1 161.2(10)
C241 O240 U2 156.9(9)
N112 N111 C116 104.8(9)
N112 N111 U1 118.8(6)
C116 N111 U1 135.1(8)
N111 N112 C113 109.1(9)
N111 N112 B11 122.2(8)
C113 N112 B11 128.8(9)
C126 N121 N122 105.5(9)
C126 N121 U1 134.6(7)
N122 N121 U1 117.6(6)
C123 N122 N121 110.8(9)
C123 N122 B11 127.5(10)
N121 N122 B11 121.6(9)
C136 N131 N132 104.4(9)
C136 N131 U1 132.9(7)
N132 N131 U1 122.8(6)
C133 N132 N131 109.8(9)
C133 N132 B11 129.1(10)
N131 N132 B11 121.1(9)
C165 N161 N162 104.4(9)
C165 N161 U1 134.9(7)
N162 N161 U1 120.3(6)
C163 N162 N161 111.1(9)
C163 N162 B12 127.4(10)
N161 N162 B12 121.5(8)
C176 N171 N172 107.1(9)
C176 N171 U1 128.3(8)
N172 N171 U1 124.6(7)
C173 N172 N171 111.4(10)
C173 N172 B12 127.3(10)
N171 N172 B12 121.3(9)
C186 N181 N182 107.1(10)
C186 N181 U1 131.0(8)
N182 N181 U1 117.6(6)
C183 N182 N181 108.6(9)
C183 N182 B12 128.4(10)
N181 N182 B12 122.8(9)
C216 N211 N212 105.5(9)
C216 N211 U2 136.6(8)
N212 N211 U2 116.8(6)
C213 N212 N211 109.4(10)
C213 N212 B21 125.4(10)
N211 N212 B21 125.2(8)
C226 N221 N222 105.7(9)
C226 N221 U2 133.1(7)
N222 N221 U2 118.8(6)
N221 N222 C223 109.7(9)
N221 N222 B21 124.1(9)
C223 N222 B21 126.1(9)
C235 N231 N232 108.8(9)
C235 N231 B21 126.6(10)
N232 N231 B21 123.8(8)
C233 N232 N231 107.2(8)
C233 N232 U2 132.5(7)
N231 N232 U2 120.1(6)
C266 N261 N262 106.8(9)
C266 N261 U2 134.8(7)
N262 N261 U2 118.3(6)
C263 N262 N261 108.4(9)
C263 N262 B22 127.4(9)
N261 N262 B22 124.1(8)
C276 N271 N272 106.7(9)
C276 N271 U2 129.4(7)
N272 N271 U2 117.6(7)
N271 N272 C273 109.2(9)
N271 N272 B22 123.6(9)
C273 N272 B22 127.2(9)
C286 N281 N282 107.7(9)
C286 N281 U2 127.6(7)
N282 N281 U2 123.6(7)
C283 N282 N281 109.4(9)
C283 N282 B22 128.5(9)
N281 N282 B22 121.9(9)
C115 C113 N112 108.6(10)
C115 C113 C114 130.8(11)
N112 C113 C114 120.5(10)
C113 C114 H11A 109.50
C113 C114 H11B 109.50
H11A C114 H11B 109.50
C113 C114 H11C 109.50
H11A C114 H11C 109.50
H11B C114 H11C 109.50
C113 C115 C116 106.3(10)
C113 C115 H115 126.90
C116 C115 H115 126.90
C115 C116 N111 111.1(12)
C115 C116 C117 126.9(11)
N111 C116 C117 121.9(11)
C116 C117 H11D 109.50
C116 C117 H11E 109.50
H11D C117 H11E 109.50
C116 C117 H11F 109.50
H11D C117 H11F 109.50
H11E C117 H11F 109.50
N122 C123 C125 105.8(11)
N122 C123 C124 124.6(12)
C125 C123 C124 129.5(12)
C123 C124 H12A 109.50
C123 C124 H12B 109.50
H12A C124 H12B 109.50
C123 C124 H12C 109.50
H12A C124 H12C 109.50
H12B C124 H12C 109.50
C126 C125 C123 108.0(10)
C126 C125 H125 126.00
C123 C125 H125 126.00
N121 C126 C125 109.8(10)
N121 C126 C127 123.7(10)
C125 C126 C127 126.5(11)
C126 C127 H12D 109.50
C126 C127 H12E 109.50
H12D C127 H12E 109.50
C126 C127 H12F 109.50
H12D C127 H12F 109.50
H12E C127 H12F 109.50
N132 C133 C135 108.7(11)
N132 C133 C134 124.9(12)
C135 C133 C134 126.4(12)
C133 C134 H13A 109.50
C133 C134 H13B 109.50
H13A C134 H13B 109.50
C133 C134 H13C 109.50
H13A C134 H13C 109.50
H13B C134 H13C 109.50
C136 C135 C133 105.6(10)
C136 C135 H135 127.20
C133 C135 H135 127.20
N131 C136 C135 111.4(10)
N131 C136 C137 120.6(11)
C135 C136 C137 128.0(12)
C136 C137 H13D 109.50
C136 C137 H13E 109.50
H13D C137 H13E 109.50
C136 C137 H13F 109.50
H13D C137 H13F 109.50
H13E C137 H13F 109.50
C143 C141 O140 118.5(17)
C143 C141 C142 122(2)
O140 C141 C142 119.0(19)
C141 C142 H14A 109.50
C141 C142 H14B 109.50
H14A C142 H14B 109.50
C141 C142 H14C 109.50
H14A C142 H14C 109.50
H14B C142 H14C 109.50
C141 C143 H14D 120.00
C141 C143 H14E 120.00
H14D C143 H14E 120.00
N162 C163 C164 106.6(10)
N162 C163 C166 125.8(11)
C164 C163 C166 127.6(11)
C163 C164 C165 107.9(10)
C163 C164 H164 126.10
C165 C164 H164 126.10
N161 C165 C164 110.1(10)
N161 C165 C167 123.5(10)
C164 C165 C167 126.5(10)
C163 C166 H16A 109.50
C163 C166 H16B 109.50
H16A C166 H16B 109.50
C163 C166 H16C 109.50
H16A C166 H16C 109.50
H16B C166 H16C 109.50
C165 C167 H16D 109.50
C165 C167 H16E 109.50
H16D C167 H16E 109.50
C165 C167 H16F 109.50
H16D C167 H16F 109.50
H16E C167 H16F 109.50
N172 C173 C175 107.0(10)
N172 C173 C174 125.6(11)
C175 C173 C174 127.4(11)
C173 C174 H17A 109.50
C173 C174 H17B 109.50
H17A C174 H17B 109.50
C173 C174 H17C 109.50
H17A C174 H17C 109.50
H17B C174 H17C 109.50
C173 C175 C176 105.1(10)
C173 C175 H175 127.50
C176 C175 H175 127.50
N171 C176 C175 109.4(11)
N171 C176 C177 121.8(11)
C175 C176 C177 128.8(11)
C176 C177 H17D 109.50
C176 C177 H17E 109.50
H17D C177 H17E 109.50
C176 C177 H17F 109.50
H17D C177 H17F 109.50
H17E C177 H17F 109.50
C185 C183 N182 107.6(11)
C185 C183 C184 131.6(12)
N182 C183 C184 120.8(12)
C183 C184 H18A 109.50
C183 C184 H18B 109.50
H18A C184 H18B 109.50
C183 C184 H18C 109.50
H18A C184 H18C 109.50
H18B C184 H18C 109.50
C183 C185 C186 108.7(11)
C183 C185 H185 125.60
C186 C185 H185 125.60
N181 C186 C185 107.9(11)
N181 C186 C187 122.3(12)
C185 C186 C187 129.8(12)
C186 C187 H18D 109.50
C186 C187 H18E 109.50
H18D C187 H18E 109.50
C186 C187 H18F 109.50
H18D C187 H18F 109.50
H18E C187 H18F 109.50
N212 C213 C215 105.4(11)
N212 C213 C214 123.1(13)
C215 C213 C214 131.4(11)
C213 C214 H21A 109.50
C213 C214 H21B 109.50
H21A C214 H21B 109.50
C213 C214 H21C 109.50
H21A C214 H21C 109.50
H21B C214 H21C 109.50
C216 C215 C213 108.1(10)
C216 C215 H215 126.00
C213 C215 H215 126.00
N211 C216 C215 111.7(12)
N211 C216 C217 123.3(11)
C215 C216 C217 125.0(11)
C216 C217 H21D 109.50
C216 C217 H21E 109.50
H21D C217 H21E 109.50
C216 C217 H21F 109.50
H21D C217 H21F 109.50
H21E C217 H21F 109.50
N222 C223 C225 108.2(10)
N222 C223 C224 122.8(11)
C225 C223 C224 129.0(11)
C223 C224 H22A 109.50
C223 C224 H22B 109.50
H22A C224 H22B 109.50
C223 C224 H22C 109.50
H22A C224 H22C 109.50
H22B C224 H22C 109.50
C223 C225 C226 104.8(11)
C223 C225 H225 127.60
C226 C225 H225 127.60
N221 C226 C225 111.7(10)
N221 C226 C227 121.9(10)
C225 C226 C227 126.3(11)
C226 C227 H22D 109.50
C226 C227 H22E 109.50
H22D C227 H22E 109.50
C226 C227 H22F 109.50
H22D C227 H22F 109.50
H22E C227 H22F 109.50
N232 C233 C234 110.3(10)
N232 C233 C236 121.9(10)
C234 C233 C236 127.6(11)
C233 C234 C235 106.7(10)
C233 C234 H234 126.60
C235 C234 H234 126.60
N231 C235 C234 107.0(11)
N231 C235 C237 125.3(13)
C234 C235 C237 127.7(12)
C233 C236 H23A 109.50
C233 C236 H23B 109.50
H23A C236 H23B 109.50
C233 C236 H23C 109.50
H23A C236 H23C 109.50
H23B C236 H23C 109.50
C235 C237 H23D 109.50
C235 C237 H23E 109.50
H23D C237 H23E 109.50
C235 C237 H23F 109.50
H23D C237 H23F 109.50
H23E C237 H23F 109.50
O240 C241 C243 121.9(13)
O240 C241 C242 116.1(12)
C243 C241 C242 122.0(13)
C241 C242 H24A 109.50
C241 C242 H24B 109.50
H24A C242 H24B 109.50
C241 C242 H24C 109.50
H24A C242 H24C 109.50
H24B C242 H24C 109.50
C241 C243 H24D 120.00
C241 C243 H24E 120.00
H24D C243 H24E 120.00
C265 C263 N262 108.2(10)
C265 C263 C264 128.3(10)
N262 C263 C264 123.5(11)
C263 C264 H26A 109.50
C263 C264 H26B 109.50
H26A C264 H26B 109.50
C263 C264 H26C 109.50
H26A C264 H26C 109.50
H26B C264 H26C 109.50
C263 C265 C266 107.0(10)
C263 C265 H265 126.50
C266 C265 H265 126.50
N261 C266 C265 109.5(10)
N261 C266 C267 122.8(10)
C265 C266 C267 127.6(10)
C266 C267 H26D 109.50
C266 C267 H26E 109.50
H26D C267 H26E 109.50
C266 C267 H26F 109.50
H26D C267 H26F 109.50
H26E C267 H26F 109.50
C275 C273 N272 106.5(9)
C275 C273 C274 132.5(10)
N272 C273 C274 120.9(10)
C273 C274 H27A 109.50
C273 C274 H27B 109.50
H27A C274 H27B 109.50
C273 C274 H27C 109.50
H27A C274 H27C 109.50
H27B C274 H27C 109.50
C273 C275 C276 106.5(10)
C273 C275 H275 126.70
C276 C275 H275 126.70
N271 C276 C275 111.1(10)
N271 C276 C277 122.6(12)
C275 C276 C277 126.1(12)
C276 C277 H27D 109.50
C276 C277 H27E 109.50
H27D C277 H27E 109.50
C276 C277 H27F 109.50
H27D C277 H27F 109.50
H27E C277 H27F 109.50
N282 C283 C285 108.1(10)
N282 C283 C284 123.1(10)
C285 C283 C284 128.4(11)
C283 C284 H28A 109.50
C283 C284 H28B 109.50
H28A C284 H28B 109.50
C283 C284 H28C 109.50
H28A C284 H28C 109.50
H28B C284 H28C 109.50
C283 C285 C286 105.9(10)
C283 C285 H285 127.00
C286 C285 H285 127.00
N281 C286 C285 108.7(10)
N281 C286 C287 120.9(10)
C285 C286 C287 130.4(10)
C286 C287 H28D 109.50
C286 C287 H28E 109.50
H28D C287 H28E 109.50
C286 C287 H28F 109.50
H28D C287 H28F 109.50
H28E C287 H28F 109.50
N132 B11 N112 112.2(9)
N132 B11 N122 112.9(9)
N112 B11 N122 111.9(9)
N132 B11 H11 106.40
N112 B11 H11 106.40
N122 B11 H11 106.40
N182 B12 N162 110.9(10)
N182 B12 N172 112.1(9)
N162 B12 N172 109.7(9)
N182 B12 H12 108.00
N162 B12 H12 108.00
N172 B12 H12 108.00
N231 B21 N212 111.8(10)
N231 B21 N222 110.4(9)
N212 B21 N222 109.3(9)
N231 B21 H21 108.40
N212 B21 H21 108.40
N222 B21 H21 108.40
N262 B22 N272 109.5(9)
N262 B22 N282 110.8(9)
N272 B22 N282 110.7(9)
N262 B22 H22 108.60
N272 B22 H22 108.60
N282 B22 H22 108.60

loop_
_geom_bond_atom_site_label_1
_geom_bond_atom_site_label_2
_geom_bond_distance
U1 O140 2.198(9)
U1 N131 2.548(9)
U1 N171 2.551(9)
U1 N121 2.677(9)
U1 N181 2.679(9)
U1 N161 2.685(9)
U1 N111 2.687(9)
U2 O240 2.223(8)
U2 N281 2.581(10)
U2 N232 2.586(9)
U2 N271 2.639(10)
U2 N211 2.650(9)
U2 N221 2.678(9)
U2 N261 2.706(9)
O140 C141 1.388(19)
O240 C241 1.319(16)
N111 N112 1.368(13)
N111 C116 1.376(14)
N112 C113 1.373(13)
N112 B11 1.541(15)
N121 C126 1.331(13)
N121 N122 1.432(12)
N122 C123 1.338(15)
N122 B11 1.551(15)
N131 C136 1.342(15)
N131 N132 1.389(12)
N132 C133 1.324(14)
N132 B11 1.521(15)
N161 C165 1.331(14)
N161 N162 1.386(12)
N162 C163 1.337(14)
N162 B12 1.582(16)
N171 C176 1.314(14)
N171 N172 1.350(13)
N172 C173 1.321(14)
N172 B12 1.591(17)
N181 C186 1.342(15)
N181 N182 1.395(13)
N182 C183 1.354(14)
N182 B12 1.517(16)
N211 C216 1.333(15)
N211 N212 1.415(13)
N212 C213 1.370(14)
N212 B21 1.555(16)
N221 C226 1.330(15)
N221 N222 1.350(12)
N222 C223 1.354(14)
N222 B21 1.569(15)
N231 C235 1.370(15)
N231 N232 1.411(12)
N231 B21 1.521(16)
N232 C233 1.323(13)
N261 C266 1.319(13)
N261 N262 1.386(12)
N262 C263 1.358(13)
N262 B22 1.535(15)
N271 C276 1.310(15)
N271 N272 1.371(12)
N272 C273 1.382(14)
N272 B22 1.554(16)
N281 C286 1.335(14)
N281 N282 1.351(12)
N282 C283 1.335(14)
N282 B22 1.555(16)
C113 C115 1.353(17)
C113 C114 1.532(18)
C114 H11A 0.9800
C114 H11B 0.9800
C114 H11C 0.9800
C115 C116 1.355(17)
C115 H115 0.9500
C116 C117 1.517(19)
C117 H11D 0.9800
C117 H11E 0.9800
C117 H11F 0.9800
C123 C125 1.403(17)
C123 C124 1.450(18)
C124 H12A 0.9800
C124 H12B 0.9800
C124 H12C 0.9800
C125 C126 1.395(18)
C125 H125 0.9500
C126 C127 1.469(16)
C127 H12D 0.9800
C127 H12E 0.9800
C127 H12F 0.9800
C133 C135 1.367(17)
C133 C134 1.491(16)
C134 H13A 0.9800
C134 H13B 0.9800
C134 H13C 0.9800
C135 C136 1.362(16)
C135 H135 0.9500
C136 C137 1.508(17)
C137 H13D 0.9800
C137 H13E 0.9800
C137 H13F 0.9800
C141 C143 1.32(2)
C141 C142 1.46(2)
C142 H14A 0.9800
C142 H14B 0.9800
C142 H14C 0.9800
C143 H14D 0.9500
C143 H14E 0.9500
C163 C164 1.342(16)
C163 C166 1.489(16)
C164 C165 1.376(15)
C164 H164 0.9500
C165 C167 1.505(15)
C166 H16A 0.9800
C166 H16B 0.9800
C166 H16C 0.9800
C167 H16D 0.9800
C167 H16E 0.9800
C167 H16F 0.9800
C173 C175 1.389(17)
C173 C174 1.517(17)
C174 H17A 0.9800
C174 H17B 0.9800
C174 H17C 0.9800
C175 C176 1.406(17)
C175 H175 0.9500
C176 C177 1.491(17)
C177 H17D 0.9800
C177 H17E 0.9800
C177 H17F 0.9800
C183 C185 1.345(17)
C183 C184 1.513(18)
C184 H18A 0.9800
C184 H18B 0.9800
C184 H18C 0.9800
C185 C186 1.389(18)
C185 H185 0.9500
C186 C187 1.466(17)
C187 H18D 0.9800
C187 H18E 0.9800
C187 H18F 0.9800
C213 C215 1.408(19)
C213 C214 1.502(19)
C214 H21A 0.9800
C214 H21B 0.9800
C214 H21C 0.9800
C215 C216 1.342(17)
C215 H215 0.9500
C216 C217 1.515(19)
C217 H21D 0.9800
C217 H21E 0.9800
C217 H21F 0.9800
C223 C225 1.363(16)
C223 C224 1.528(17)
C224 H22A 0.9800
C224 H22B 0.9800
C224 H22C 0.9800
C225 C226 1.371(16)
C225 H225 0.9500
C226 C227 1.526(15)
C227 H22D 0.9800
C227 H22E 0.9800
C227 H22F 0.9800
C233 C234 1.397(16)
C233 C236 1.496(18)
C234 C235 1.398(18)
C234 H234 0.9500
C235 C237 1.454(18)
C236 H23A 0.9800
C236 H23B 0.9800
C236 H23C 0.9800
C237 H23D 0.9800
C237 H23E 0.9800
C237 H23F 0.9800
C241 C243 1.340(18)
C241 C242 1.479(19)
C242 H24A 0.9800
C242 H24B 0.9800
C242 H24C 0.9800
C243 H24D 0.9500
C243 H24E 0.9500
C263 C265 1.340(16)
C263 C264 1.502(15)
C264 H26A 0.9800
C264 H26B 0.9800
C264 H26C 0.9800
C265 C266 1.392(15)
C265 H265 0.9500
C266 C267 1.529(15)
C267 H26D 0.9800
C267 H26E 0.9800
C267 H26F 0.9800
C273 C275 1.366(16)
C273 C274 1.475(16)
C274 H27A 0.9800
C274 H27B 0.9800
C274 H27C 0.9800
C275 C276 1.381(16)
C275 H275 0.9500
C276 C277 1.538(17)
C277 H27D 0.9800
C277 H27E 0.9800
C277 H27F 0.9800
C283 C285 1.371(16)
C283 C284 1.499(16)
C284 H28A 0.9800
C284 H28B 0.9800
C284 H28C 0.9800
C285 C286 1.387(16)
C285 H285 0.9500
C286 C287 1.502(16)
C287 H28D 0.9800
C287 H28E 0.9800
C287 H28F 0.9800
B11 H11 1.0000
B12 H12 1.0000
B21 H21 1.0000
B22 H22 1.0000

loop_
_geom_torsion_atom_site_label_1
_geom_torsion_atom_site_label_2
_geom_torsion_atom_site_label_3
_geom_torsion_atom_site_label_4
_geom_torsion
N131 U1 O140 C141 -145(3)
N171 U1 O140 C141 33(3)
N121 U1 O140 C141 113(3)
N181 U1 O140 C141 -46(3)
N161 U1 O140 C141 -31(3)
N111 U1 O140 C141 146(3)
N281 U2 O240 C241 -52(2)
N232 U2 O240 C241 122(2)
N271 U2 O240 C241 30(2)
N211 U2 O240 C241 -169(2)
N221 U2 O240 C241 -133(2)
N261 U2 O240 C241 3(3)
O140 U1 N111 N112 148.8(8)
N131 U1 N111 N112 28.0(7)
N171 U1 N111 N112 -127.9(7)
N121 U1 N111 N112 -51.7(7)
N181 U1 N111 N112 127.4(7)
N161 U1 N111 N112 -34.6(9)
O140 U1 N111 C116 -15.5(10)
N131 U1 N111 C116 -136.3(10)
N171 U1 N111 C116 67.8(10)
N121 U1 N111 C116 143.9(11)
N181 U1 N111 C116 -36.9(13)
N161 U1 N111 C116 161.0(9)
C116 N111 N112 C113 -0.4(11)
U1 N111 N112 C113 -169.0(7)
C116 N111 N112 B11 -179.4(9)
U1 N111 N112 B11 11.9(12)
O140 U1 N121 C126 -116.1(10)
N131 U1 N121 C126 128.6(10)
N171 U1 N121 C126 -34.9(9)
N181 U1 N121 C126 30.5(12)
N161 U1 N121 C126 40.6(9)
N111 U1 N121 C126 -150.2(10)
O140 U1 N121 N122 84.0(8)
N131 U1 N121 N122 -31.3(6)
N171 U1 N121 N122 165.2(7)
N181 U1 N121 N122 -129.4(6)
N161 U1 N121 N122 -119.3(7)
N111 U1 N121 N122 49.9(6)
C126 N121 N122 C123 1.0(12)
U1 N121 N122 C123 166.3(7)
C126 N121 N122 B11 -176.2(9)
U1 N121 N122 B11 -10.9(11)
O140 U1 N131 C136 77.4(10)
N171 U1 N131 C136 -97.9(11)
N121 U1 N131 C136 -140.7(10)
N181 U1 N131 C136 -1.3(10)
N161 U1 N131 C136 -66.1(10)
N111 U1 N131 C136 147.1(10)
O140 U1 N131 N132 -100.6(7)
N171 U1 N131 N132 84.0(10)
N121 U1 N131 N132 41.3(7)
N181 U1 N131 N132 -179.4(7)
N161 U1 N131 N132 115.8(7)
N111 U1 N131 N132 -31.0(7)
C136 N131 N132 C133 -3.8(11)
U1 N131 N132 C133 174.8(7)
C136 N131 N132 B11 175.1(9)
U1 N131 N132 B11 -6.4(12)
O140 U1 N161 C165 -154.6(10)
N131 U1 N161 C165 -29.9(10)
N171 U1 N161 C165 136.9(11)
N121 U1 N161 C165 47.4(10)
N181 U1 N161 C165 -139.5(11)
N111 U1 N161 C165 30.6(12)
O140 U1 N161 N162 34.2(10)
N131 U1 N161 N162 158.9(8)
N171 U1 N161 N162 -34.3(7)
N121 U1 N161 N162 -123.9(8)
N181 U1 N161 N162 49.2(7)
N111 U1 N161 N162 -140.6(7)
C165 N161 N162 C163 0.7(12)
U1 N161 N162 C163 174.3(7)
C165 N161 N162 B12 179.8(10)
U1 N161 N162 B12 -6.6(12)
O140 U1 N171 C176 74.7(10)
N131 U1 N171 C176 -109.5(11)
N121 U1 N171 C176 -68.1(10)
N181 U1 N171 C176 147.9(10)
N161 U1 N171 C176 -142.4(10)
N111 U1 N171 C176 -1.8(11)
O140 U1 N171 N172 -104.8(9)
N131 U1 N171 N172 71.1(11)
N121 U1 N171 N172 112.5(9)
N181 U1 N171 N172 -31.6(8)
N161 U1 N171 N172 38.2(8)
N111 U1 N171 N172 178.8(8)
C176 N171 N172 C173 -1.2(13)
U1 N171 N172 C173 178.3(8)
C176 N171 N172 B12 -179.4(10)
U1 N171 N172 B12 0.2(14)
O140 U1 N181 C186 -41.9(10)
N131 U1 N181 C186 71.5(10)
N171 U1 N181 C186 -133.6(10)
N121 U1 N181 C186 158.7(9)
N161 U1 N181 C186 148.2(11)
N111 U1 N181 C186 -20.0(13)
O140 U1 N181 N182 111.7(8)
N131 U1 N181 N182 -135.0(7)
N171 U1 N181 N182 19.9(7)
N121 U1 N181 N182 -47.7(9)
N161 U1 N181 N182 -58.2(7)
N111 U1 N181 N182 133.6(7)
C186 N181 N182 C183 0.3(12)
U1 N181 N182 C183 -159.2(7)
C186 N181 N182 B12 -176.6(10)
U1 N181 N182 B12 23.9(12)
O240 U2 N211 C216 11.9(11)
N281 U2 N211 C216 -63.4(12)
N232 U2 N211 C216 137.8(11)
N271 U2 N211 C216 44.3(13)
N221 U2 N211 C216 -144.0(12)
N261 U2 N211 C216 -158.9(10)
O240 U2 N211 N212 -154.1(7)
N281 U2 N211 N212 130.5(6)
N232 U2 N211 N212 -28.2(7)
N271 U2 N211 N212 -121.8(7)
N221 U2 N211 N212 50.0(7)
N261 U2 N211 N212 35.0(9)
C216 N211 N212 C213 -1.6(12)
U2 N211 N212 C213 168.5(7)
C216 N211 N212 B21 178.7(10)
U2 N211 N212 B21 -11.2(12)
O240 U2 N221 C226 111.2(10)
N281 U2 N221 C226 32.4(10)
N232 U2 N221 C226 -127.4(10)
N271 U2 N221 C226 -39.5(12)
N211 U2 N221 C226 148.9(10)
N261 U2 N221 C226 -39.6(10)
O240 U2 N221 N222 -89.6(8)
N281 U2 N221 N222 -168.4(7)
N232 U2 N221 N222 31.8(7)
N271 U2 N221 N222 119.7(7)
N211 U2 N221 N222 -51.9(7)
N261 U2 N221 N222 119.6(7)
C226 N221 N222 C223 0.1(11)
U2 N221 N222 C223 -164.3(7)
C226 N221 N222 B21 176.5(9)
U2 N221 N222 B21 12.1(12)
C235 N231 N232 C233 0.0(12)
B21 N231 N232 C233 -170.0(10)
C235 N231 N232 U2 176.4(7)
B21 N231 N232 U2 6.4(12)
O240 U2 N232 C233 -86.0(10)
N281 U2 N232 C233 78.6(12)
N271 U2 N232 C233 -9.8(10)
N211 U2 N232 C233 -153.4(10)
N221 U2 N232 C233 134.4(10)
N261 U2 N232 C233 56.6(10)
O240 U2 N232 N231 98.6(7)
N281 U2 N232 N231 -96.8(9)
N271 U2 N232 N231 174.8(7)
N211 U2 N232 N231 31.3(7)
N221 U2 N232 N231 -40.9(7)
N261 U2 N232 N231 -118.8(7)
O240 U2 N261 C266 162.8(9)
N281 U2 N261 C266 -138.9(10)
N232 U2 N261 C266 31.7(10)
N271 U2 N261 C266 135.4(11)
N211 U2 N261 C266 -30.2(12)
N221 U2 N261 C266 -44.6(10)
O240 U2 N261 N262 -19.8(9)
N281 U2 N261 N262 38.6(7)
N232 U2 N261 N262 -150.8(7)
N271 U2 N261 N262 -47.1(7)
N211 U2 N261 N262 147.3(7)
N221 U2 N261 N262 132.8(7)
C266 N261 N262 C263 -1.4(11)
U2 N261 N262 C263 -179.5(6)
C266 N261 N262 B22 -179.8(10)
U2 N261 N262 B22 2.1(12)
O240 U2 N271 C276 46.9(10)
N281 U2 N271 C276 132.3(11)
N232 U2 N271 C276 -72.8(11)
N211 U2 N271 C276 13.8(13)
N221 U2 N271 C276 -152.6(9)
N261 U2 N271 C276 -152.5(11)
O240 U2 N271 N272 -101.1(8)
N281 U2 N271 N272 -15.7(7)
N232 U2 N271 N272 139.3(7)
N211 U2 N271 N272 -134.2(7)
N221 U2 N271 N272 59.4(10)
N261 U2 N271 N272 59.5(7)
C276 N271 N272 C273 -0.9(12)
U2 N271 N272 C273 153.7(7)
C276 N271 N272 B22 177.8(10)
U2 N271 N272 B22 -27.5(12)
O240 U2 N281 C286 -67.4(9)
N232 U2 N281 C286 125.8(9)
N271 U2 N281 C286 -141.2(9)
N211 U2 N281 C286 4.3(9)
N221 U2 N281 C286 72.6(9)
N261 U2 N281 C286 148.9(9)
O240 U2 N281 N282 99.3(8)
N232 U2 N281 N282 -67.5(11)
N271 U2 N281 N282 25.5(7)
N211 U2 N281 N282 171.0(7)
N221 U2 N281 N282 -120.7(8)
N261 U2 N281 N282 -44.4(7)
C286 N281 N282 C283 1.3(11)
U2 N281 N282 C283 -167.7(7)
C286 N281 N282 B22 176.7(9)
U2 N281 N282 B22 7.8(13)
N111 N112 C113 C115 2.9(13)
B11 N112 C113 C115 -178.1(11)
N111 N112 C113 C114 179.1(11)
B11 N112 C113 C114 -1.9(19)
N112 C113 C115 C116 -4.2(14)
C114 C113 C115 C116 -179.9(14)
C113 C115 C116 N111 4.0(14)
C113 C115 C116 C117 -177.8(12)
N112 N111 C116 C115 -2.3(12)
U1 N111 C116 C115 163.5(8)
N112 N111 C116 C117 179.4(10)
U1 N111 C116 C117 -14.7(17)
N121 N122 C123 C125 -0.9(13)
B11 N122 C123 C125 176.1(10)
N121 N122 C123 C124 176.8(11)
B11 N122 C123 C124 -6.2(19)
N122 C123 C125 C126 0.4(13)
C124 C123 C125 C126 -177.1(13)
N122 N121 C126 C125 -0.7(12)
U1 N121 C126 C125 -162.3(8)
N122 N121 C126 C127 179.1(10)
U1 N121 C126 C127 17.5(16)
C123 C125 C126 N121 0.2(13)
C123 C125 C126 C127 -179.5(11)
N131 N132 C133 C135 3.0(12)
B11 N132 C133 C135 -175.8(10)
N131 N132 C133 C134 -178.9(11)
B11 N132 C133 C134 2.4(18)
N132 C133 C135 C136 -1.0(13)
C134 C133 C135 C136 -179.1(12)
N132 N131 C136 C135 3.2(12)
U1 N131 C136 C135 -175.1(7)
N132 N131 C136 C137 -177.9(11)
U1 N131 C136 C137 3.8(17)
C133 C135 C136 N131 -1.5(14)
C133 C135 C136 C137 179.7(12)
U1 O140 C141 C143 154(2)
U1 O140 C141 C142 -24(4)
N161 N162 C163 C164 0.6(12)
B12 N162 C163 C164 -178.4(10)
N161 N162 C163 C166 178.2(11)
B12 N162 C163 C166 -0.8(18)
N162 C163 C164 C165 -1.7(13)
C166 C163 C164 C165 -179.2(12)
N162 N161 C165 C164 -1.8(12)
U1 N161 C165 C164 -174.0(8)
N162 N161 C165 C167 179.1(10)
U1 N161 C165 C167 6.9(17)
C163 C164 C165 N161 2.3(13)
C163 C164 C165 C167 -178.7(11)
N171 N172 C173 C175 1.2(14)
B12 N172 C173 C175 179.2(11)
N171 N172 C173 C174 -178.8(12)
B12 N172 C173 C174 -1(2)
N172 C173 C175 C176 -0.7(14)
C174 C173 C175 C176 179.3(13)
N172 N171 C176 C175 0.8(13)
U1 N171 C176 C175 -178.7(8)
N172 N171 C176 C177 -178.7(12)
U1 N171 C176 C177 1.8(18)
C173 C175 C176 N171 -0.1(14)
C173 C175 C176 C177 179.4(13)
N181 N182 C183 C185 -0.7(13)
B12 N182 C183 C185 176.0(11)
N181 N182 C183 C184 179.5(10)
B12 N182 C183 C184 -3.9(18)
N182 C183 C185 C186 0.8(14)
C184 C183 C185 C186 -179.3(13)
N182 N181 C186 C185 0.2(12)
U1 N181 C186 C185 155.9(8)
N182 N181 C186 C187 -179.4(10)
U1 N181 C186 C187 -23.8(17)
C183 C185 C186 N181 -0.7(14)
C183 C185 C186 C187 178.9(12)
N211 N212 C213 C215 0.6(12)
B21 N212 C213 C215 -179.7(10)
N211 N212 C213 C214 -176.4(11)
B21 N212 C213 C214 3.3(19)
N212 C213 C215 C216 0.7(14)
C214 C213 C215 C216 177.3(14)
N212 N211 C216 C215 2.1(13)
U2 N211 C216 C215 -165.0(8)
N212 N211 C216 C217 -176.7(11)
U2 N211 C216 C217 16.2(18)
C213 C215 C216 N211 -1.8(15)
C213 C215 C216 C217 177.0(12)
N221 N222 C223 C225 -1.0(13)
B21 N222 C223 C225 -177.3(10)
N221 N222 C223 C224 -179.4(11)
B21 N222 C223 C224 4.3(18)
N222 C223 C225 C226 1.5(13)
C224 C223 C225 C226 179.7(13)
N222 N221 C226 C225 0.9(12)
U2 N221 C226 C225 162.0(8)
N222 N221 C226 C227 176.8(10)
U2 N221 C226 C227 -22.0(16)
C223 C225 C226 N221 -1.5(13)
C223 C225 C226 C227 -177.2(11)
N231 N232 C233 C234 0.3(13)
U2 N232 C233 C234 -175.5(8)
N231 N232 C233 C236 176.0(11)
U2 N232 C233 C236 0.2(17)
N232 C233 C234 C235 -0.4(14)
C236 C233 C234 C235 -175.8(13)
N232 N231 C235 C234 -0.2(13)
B21 N231 C235 C234 169.4(11)
N232 N231 C235 C237 -177.7(12)
B21 N231 C235 C237 -8.1(19)
C233 C234 C235 N231 0.4(14)
C233 C234 C235 C237 177.8(13)
U2 O240 C241 C243 -141.2(19)
U2 O240 C241 C242 40(3)
N261 N262 C263 C265 0.5(12)
B22 N262 C263 C265 178.9(10)
N261 N262 C263 C264 -178.1(10)
B22 N262 C263 C264 0.2(17)
N262 C263 C265 C266 0.5(12)
C264 C263 C265 C266 179.0(11)
N262 N261 C266 C265 1.7(12)
U2 N261 C266 C265 179.3(7)
N262 N261 C266 C267 179.3(10)
U2 N261 C266 C267 -3.0(16)
C263 C265 C266 N261 -1.4(13)
C263 C265 C266 C267 -178.9(11)
N271 N272 C273 C275 0.0(12)
B22 N272 C273 C275 -178.7(10)
N271 N272 C273 C274 -176.4(10)
B22 N272 C273 C274 4.9(17)
N272 C273 C275 C276 1.0(13)
C274 C273 C275 C276 176.8(13)
N272 N271 C276 C275 1.6(14)
U2 N271 C276 C275 -149.1(8)
N272 N271 C276 C277 176.9(12)
U2 N271 C276 C277 26.2(18)
C273 C275 C276 N271 -1.6(14)
C273 C275 C276 C277 -176.7(13)
N281 N282 C283 C285 -3.1(12)
B22 N282 C283 C285 -178.1(10)
N281 N282 C283 C284 -176.9(10)
B22 N282 C283 C284 8.1(17)
N282 C283 C285 C286 3.5(13)
C284 C283 C285 C286 176.9(11)
N282 N281 C286 C285 0.9(12)
U2 N281 C286 C285 169.3(7)
N282 N281 C286 C287 179.5(10)
U2 N281 C286 C287 -12.1(14)
C283 C285 C286 N281 -2.7(13)
C283 C285 C286 C287 178.9(11)
C133 N132 B11 N112 -113.9(12)
N131 N132 B11 N112 67.5(12)
C133 N132 B11 N122 118.6(12)
N131 N132 B11 N122 -60.1(13)
N111 N112 B11 N132 -70.4(13)
C113 N112 B11 N132 110.8(12)
N111 N112 B11 N122 57.7(13)
C113 N112 B11 N122 -121.2(12)
C123 N122 B11 N132 -106.9(13)
N121 N122 B11 N132 69.7(13)
C123 N122 B11 N112 125.4(12)
N121 N122 B11 N112 -58.0(12)
C183 N182 B12 N162 -128.2(11)
N181 N182 B12 N162 48.0(13)
C183 N182 B12 N172 108.8(12)
N181 N182 B12 N172 -75.0(13)
C163 N162 B12 N182 120.1(12)
N161 N162 B12 N182 -58.8(13)
C163 N162 B12 N172 -115.5(11)
N161 N162 B12 N172 65.6(13)
C173 N172 B12 N182 -117.6(13)
N171 N172 B12 N182 60.2(14)
C173 N172 B12 N162 118.7(12)
N171 N172 B12 N162 -63.4(13)
C235 N231 B21 N212 127.4(11)
N232 N231 B21 N212 -64.4(13)
C235 N231 B21 N222 -110.7(12)
N232 N231 B21 N222 57.5(13)
C213 N212 B21 N231 -111.9(12)
N211 N212 B21 N231 67.8(13)
C213 N212 B21 N222 125.6(11)
N211 N212 B21 N222 -54.8(13)
N221 N222 B21 N231 -69.3(12)
C223 N222 B21 N231 106.4(12)
N221 N222 B21 N212 54.1(13)
C223 N222 B21 N212 -130.1(11)
C263 N262 B22 N272 -118.4(11)
N261 N262 B22 N272 59.7(13)
C263 N262 B22 N282 119.2(11)
N261 N262 B22 N282 -62.7(13)
N271 N272 B22 N262 -45.1(14)
C273 N272 B22 N262 133.5(11)
N271 N272 B22 N282 77.4(12)
C273 N272 B22 N282 -104.1(12)
C283 N282 B22 N262 -127.5(11)
N281 N282 B22 N262 58.1(13)
C283 N282 B22 N272 110.9(12)
N281 N282 B22 N272 -63.6(12)

loop_
_platon_squeeze_void_nr
_platon_squeeze_void_average_x
_platon_squeeze_void_average_y
_platon_squeeze_void_average_z
_platon_squeeze_void_volume
_platon_squeeze_void_count_electrons
_platon_squeeze_void_content
1 0.324 -0.082 0.000 842 186 ' '
2 0.025 0.046 0.500 842 186 ' '
3 0.595 0.183 0.815 7 1 ' '
4 0.595 0.317 0.315 7 1 ' '
5 0.405 0.683 0.685 7 1 ' '
6 0.405 0.817 0.185 7 1 ' '
